data_4326154
loop_
_publ_author_name
'Rong-Jia Wei'
'Jun Tao'
'Rong-Bin Huang'
'Lan-Sun Zheng'

_publ_contact_author_address
;
Department of Chemistry
Xiamen University
Xiamen 361005
P. R. China
;
_publ_contact_author_email taojun@xmu.edu.cn
_publ_contact_author_name 'Prof. Jun Tao'
_publ_contact_author_phone 86-592-2188138
_publ_section_title
;
 Reversible and Irreversible Vapor-Induced Guest Molecule Exchange in
 Spin-Crossover Compounds
;
_journal_name_full 'Inorganic Chemistry'
_journal_page_first 8553
_journal_page_last 8564
_journal_paper_doi 10.1021/ic201142t
_journal_volume 50
_journal_year 2011
_chemical_formula_sum 'C23 H26 Fe N6 O S2'
_chemical_formula_weight 522.49
_chemical_name_systematic
; 
 ? 
;
_space_group_IT_number 14
_symmetry_cell_setting monoclinic
_symmetry_space_group_name_Hall '-P 2ybc'
_symmetry_space_group_name_H-M 'P 1 21/c 1'
_atom_sites_solution_hydrogens geom
_atom_sites_solution_primary direct
_atom_sites_solution_secondary difmap
_audit_creation_method SHELXL-97
_cell_angle_alpha 90.00
_cell_angle_beta 90.370(5)
_cell_angle_gamma 90.00
_cell_formula_units_Z 4
_cell_length_a 12.0961(7)
_cell_length_b 12.0174(7)
_cell_length_c 16.9756(9)
_cell_measurement_temperature 104(2)
_cell_volume 2467.6(2)
_computing_structure_refinement 'SHELXL-97 (Sheldrick, 1997)'
_computing_structure_solution 'SHELXS-97 (Sheldrick, 1990)'
_diffrn_ambient_temperature 104(2)
_diffrn_measured_fraction_theta_full 0.988
_diffrn_measured_fraction_theta_max 0.988
_diffrn_measurement_device_type 'Oxford Gemini S Ultra'
_diffrn_radiation_monochromator graphite
_diffrn_radiation_source 'fine-focus sealed tube'
_diffrn_radiation_type MoK\a
_diffrn_radiation_wavelength 0.71073
_diffrn_reflns_av_R_equivalents 0.0411
_diffrn_reflns_av_sigmaI/netI 0.0853
_diffrn_reflns_limit_h_max 11
_diffrn_reflns_limit_h_min -14
_diffrn_reflns_limit_k_max 14
_diffrn_reflns_limit_k_min -14
_diffrn_reflns_limit_l_max 20
_diffrn_reflns_limit_l_min -20
_diffrn_reflns_number 9824
_diffrn_reflns_theta_full 26.00
_diffrn_reflns_theta_max 26.00
_diffrn_reflns_theta_min 2.68
_exptl_absorpt_coefficient_mu 0.808
_exptl_absorpt_correction_T_max 0.9236
_exptl_absorpt_correction_T_min 0.8551
_exptl_absorpt_correction_type multi-scan
_exptl_absorpt_process_details
;
CrysAlis RED, Oxford Diffraction Ltd.,
Version 1.171.32.4 (release 27-04-2006 CrysAlis171 .NET)
(compiled Apr 27 2007,17:53:11)
empirical absorption correction using spherical harmonics,
implemented in SCALE3 ABSPACK scaling algorithm.
;
_exptl_crystal_colour red
_exptl_crystal_density_diffrn 1.406
_exptl_crystal_description block-like
_exptl_crystal_F_000 1088
_exptl_crystal_size_max 0.20
_exptl_crystal_size_mid 0.20
_exptl_crystal_size_min 0.10
_refine_diff_density_max 0.499
_refine_diff_density_min -0.518
_refine_diff_density_rms 0.065
_refine_ls_extinction_method none
_refine_ls_goodness_of_fit_ref 0.802
_refine_ls_hydrogen_treatment constr
_refine_ls_matrix_type full
_refine_ls_number_parameters 305
_refine_ls_number_reflns 4791
_refine_ls_number_restraints 1
_refine_ls_restrained_S_all 0.808
_refine_ls_R_factor_all 0.0716
_refine_ls_R_factor_gt 0.0399
_refine_ls_shift/su_max 0.037
_refine_ls_shift/su_mean 0.002
_refine_ls_structure_factor_coef Fsqd
_refine_ls_weighting_details 'calc w=1/[\s^2^(Fo^2^)+(0.0447P)^2^+0.0000P] where P=(Fo^2^+2Fc^2^)/3'
_refine_ls_weighting_scheme calc
_refine_ls_wR_factor_gt 0.0825
_refine_ls_wR_factor_ref 0.0883
_reflns_number_gt 3041
_reflns_number_total 4791
_reflns_threshold_expression >2sigma(I)
_cod_data_source_file ic201142t_si_001_08.cif
_cod_data_source_block iPrOHat104K
_cod_database_code 4326154

loop_
_symmetry_equiv_pos_as_xyz
'x, y, z'
'-x, y+1/2, -z+1/2'
'-x, -y, -z'
'x, -y-1/2, z-1/2'

loop_
_atom_site_label
_atom_site_type_symbol
_atom_site_fract_x
_atom_site_fract_y
_atom_site_fract_z
_atom_site_U_iso_or_equiv
_atom_site_adp_type
_atom_site_occupancy
_atom_site_symmetry_multiplicity
_atom_site_calc_flag
_atom_site_refinement_flags
_atom_site_disorder_assembly
_atom_site_disorder_group
Fe1 Fe 0.84986(3) 0.64407(3) 0.24607(2) 0.02018(12) Uani 1 1 d . . .
S1 S 0.76691(6) 0.95867(6) 0.08707(5) 0.0299(2) Uani 1 1 d . . .
S2 S 1.22205(6) 0.64686(7) 0.15792(5) 0.0326(2) Uani 1 1 d . . .
N1 N 0.88578(18) 0.73309(18) 0.34173(12) 0.0197(5) Uani 1 1 d . . .
N2 N 0.69021(19) 0.63258(19) 0.26871(13) 0.0238(5) Uani 1 1 d . . .
N3 N 0.82066(18) 0.52378(18) 0.16912(13) 0.0213(5) Uani 1 1 d . . .
N4 N 0.86463(18) 0.51713(17) 0.32150(13) 0.0209(5) Uani 1 1 d . . .
N5 N 0.82905(19) 0.7712(2) 0.17653(13) 0.0238(6) Uani 1 1 d . . .
N6 N 1.00667(19) 0.63843(18) 0.21813(13) 0.0219(5) Uani 1 1 d . . .
C1 C 0.8723(2) 0.8431(2) 0.35411(16) 0.0240(6) Uani 1 1 d . . .
H1A H 0.8397 0.8857 0.3145 0.029 Uiso 1 1 calc R . .
C2 C 0.9047(2) 0.8952(2) 0.42269(16) 0.0275(7) Uani 1 1 d . . .
H2A H 0.8963 0.9717 0.4286 0.033 Uiso 1 1 calc R . .
C3 C 0.9501(2) 0.8316(2) 0.48273(17) 0.0274(7) Uani 1 1 d . . .
H3A H 0.9720 0.8645 0.5299 0.033 Uiso 1 1 calc R . .
C4 C 0.9622(2) 0.7189(2) 0.47131(16) 0.0236(7) Uani 1 1 d . . .
H4A H 0.9914 0.6745 0.5112 0.028 Uiso 1 1 calc R . .
C5 C 0.9308(2) 0.6720(2) 0.40042(16) 0.0204(6) Uani 1 1 d . . .
C6 C 0.9470(2) 0.5510(2) 0.38146(16) 0.0241(7) Uani 1 1 d . . .
H6A H 1.0210 0.5390 0.3616 0.029 Uiso 1 1 calc R . .
H6B H 0.9380 0.5066 0.4287 0.029 Uiso 1 1 calc R . .
C7 C 0.6081(3) 0.6882(3) 0.23236(19) 0.0324(7) Uani 1 1 d . . .
H7A H 0.6259 0.7489 0.2010 0.039 Uiso 1 1 calc R . .
C8 C 0.4985(2) 0.6586(3) 0.2397(2) 0.0394(8) Uani 1 1 d . . .
H8A H 0.4436 0.6998 0.2145 0.047 Uiso 1 1 calc R . .
C9 C 0.4712(3) 0.5676(3) 0.2848(2) 0.0428(9) Uani 1 1 d . . .
H9A H 0.3980 0.5453 0.2895 0.051 Uiso 1 1 calc R . .
C10 C 0.5546(3) 0.5100(3) 0.32293(19) 0.0370(8) Uani 1 1 d . . .
H10A H 0.5383 0.4482 0.3537 0.044 Uiso 1 1 calc R . .
C11 C 0.6625(2) 0.5455(2) 0.31473(16) 0.0269(7) Uani 1 1 d . . .
C12 C 0.7559(2) 0.4951(2) 0.35965(17) 0.0282(7) Uani 1 1 d . . .
H12A H 0.7446 0.4154 0.3635 0.034 Uiso 1 1 calc R . .
H12B H 0.7570 0.5253 0.4126 0.034 Uiso 1 1 calc R . .
C13 C 0.7726(2) 0.5314(2) 0.09785(16) 0.0249(7) Uani 1 1 d . . .
H13A H 0.7535 0.6014 0.0788 0.030 Uiso 1 1 calc R . .
C14 C 0.7506(2) 0.4397(3) 0.05192(17) 0.0310(7) Uani 1 1 d . . .
H14A H 0.7186 0.4481 0.0023 0.037 Uiso 1 1 calc R . .
C15 C 0.7765(2) 0.3352(2) 0.08002(17) 0.0312(7) Uani 1 1 d . . .
H15A H 0.7626 0.2724 0.0496 0.037 Uiso 1 1 calc R . .
C16 C 0.8231(2) 0.3253(2) 0.15388(17) 0.0294(7) Uani 1 1 d . . .
H16A H 0.8392 0.2556 0.1748 0.035 Uiso 1 1 calc R . .
C17 C 0.8455(2) 0.4205(2) 0.19619(16) 0.0228(7) Uani 1 1 d . . .
C18 C 0.9031(3) 0.4199(2) 0.27441(16) 0.0270(7) Uani 1 1 d . . .
H18A H 0.8867 0.3513 0.3021 0.032 Uiso 1 1 calc R . .
H18B H 0.9824 0.4242 0.2670 0.032 Uiso 1 1 calc R . .
C19 C 0.8057(2) 0.8495(3) 0.13927(16) 0.0232(6) Uani 1 1 d . . .
C20 C 1.0957(2) 0.6397(2) 0.19277(15) 0.0211(6) Uani 1 1 d . . .
C21 C 0.5014(8) 0.7264(13) 0.0291(7) 0.079(5) Uani 0.433(11) 1 d PD A 1
H21A H 0.5087 0.7941 0.0587 0.118 Uiso 0.433(11) 1 calc PR A 1
H21B H 0.5272 0.6650 0.0603 0.118 Uiso 0.433(11) 1 calc PR A 1
H21C H 0.4251 0.7151 0.0153 0.118 Uiso 0.433(11) 1 calc PR A 1
C22 C 0.5692(3) 0.7345(4) -0.0451(2) 0.0651(12) Uani 0.433(11) 1 d PD A 1
C21' C 0.4709(6) 0.8074(8) -0.0159(5) 0.062(3) Uani 0.567(11) 1 d P A 2
H21D H 0.4991 0.8747 0.0072 0.093 Uiso 0.567(11) 1 calc PR A 2
H21E H 0.4295 0.7669 0.0227 0.093 Uiso 0.567(11) 1 calc PR A 2
H21F H 0.4236 0.8255 -0.0597 0.093 Uiso 0.567(11) 1 calc PR A 2
C22' C 0.5692(3) 0.7345(4) -0.0451(2) 0.0651(12) Uani 0.567(11) 1 d P A 2
H22A H 0.5881 0.7780 -0.0919 0.078 Uiso 1 1 calc R A 2
O1 O 0.6694(2) 0.7362(2) -0.00982(16) 0.1209(15) Uani 1 1 d . . .
H1 H 0.6825 0.7982 0.0124 0.145 Uiso 1 1 d R A .
C23 C 0.5478(2) 0.6267(2) -0.08472(16) 0.0633(11) Uani 1 1 d R . .
H23A H 0.6137 0.6022 -0.1107 0.095 Uiso 1 1 calc R B 1
H23B H 0.4895 0.6357 -0.1228 0.095 Uiso 1 1 calc R C 1
H23C H 0.5263 0.5724 -0.0463 0.095 Uiso 1 1 calc R D 1

loop_
_atom_site_aniso_label
_atom_site_aniso_U_11
_atom_site_aniso_U_22
_atom_site_aniso_U_33
_atom_site_aniso_U_23
_atom_site_aniso_U_13
_atom_site_aniso_U_12
Fe1 0.0207(2) 0.0223(2) 0.0176(2) -0.00001(18) -0.00042(16) 0.00284(19)
S1 0.0313(4) 0.0309(4) 0.0275(4) 0.0038(3) -0.0017(3) 0.0065(4)
S2 0.0248(4) 0.0360(5) 0.0371(4) -0.0127(4) 0.0050(3) -0.0039(4)
N1 0.0213(13) 0.0212(13) 0.0167(12) 0.0030(10) 0.0037(10) 0.0032(10)
N2 0.0262(13) 0.0254(14) 0.0198(12) 0.0009(10) 0.0019(11) -0.0005(11)
N3 0.0207(13) 0.0242(14) 0.0191(13) 0.0022(10) 0.0019(11) -0.0010(11)
N4 0.0259(14) 0.0179(13) 0.0188(13) -0.0008(9) -0.0001(11) 0.0025(10)
N5 0.0207(13) 0.0309(15) 0.0199(13) -0.0002(11) 0.0010(11) 0.0010(11)
N6 0.0238(13) 0.0201(13) 0.0218(12) -0.0041(10) -0.0016(11) 0.0008(11)
C1 0.0307(16) 0.0200(16) 0.0212(15) 0.0063(12) 0.0058(13) 0.0084(13)
C2 0.0372(19) 0.0182(16) 0.0270(17) -0.0002(12) 0.0067(14) 0.0052(13)
C3 0.0361(18) 0.0255(18) 0.0206(15) -0.0039(12) 0.0017(14) 0.0023(14)
C4 0.0299(17) 0.0235(17) 0.0173(15) 0.0038(12) -0.0011(13) 0.0020(13)
C5 0.0241(15) 0.0175(16) 0.0195(15) 0.0018(11) 0.0006(12) 0.0027(12)
C6 0.0303(17) 0.0222(16) 0.0198(15) 0.0035(12) -0.0029(13) 0.0023(13)
C7 0.0290(18) 0.0352(19) 0.0331(18) 0.0073(14) -0.0001(15) -0.0016(15)
C8 0.0201(16) 0.052(2) 0.046(2) 0.0057(17) 0.0001(15) 0.0017(16)
C9 0.0245(18) 0.059(2) 0.045(2) 0.0032(18) 0.0044(17) -0.0097(17)
C10 0.036(2) 0.044(2) 0.0311(19) 0.0061(15) 0.0061(16) -0.0124(16)
C11 0.0284(17) 0.0333(18) 0.0190(15) -0.0004(13) 0.0025(13) -0.0020(14)
C12 0.0350(18) 0.0300(18) 0.0195(16) 0.0051(13) 0.0021(14) -0.0055(14)
C13 0.0263(16) 0.0272(17) 0.0213(15) 0.0042(13) -0.0002(13) 0.0007(13)
C14 0.0306(18) 0.044(2) 0.0181(15) -0.0032(14) -0.0037(14) -0.0012(15)
C15 0.0381(19) 0.0275(18) 0.0280(17) -0.0096(13) -0.0039(15) -0.0021(15)
C16 0.0364(19) 0.0218(17) 0.0298(17) -0.0036(12) -0.0024(15) 0.0007(14)
C17 0.0242(16) 0.0239(17) 0.0205(15) 0.0011(12) 0.0026(13) 0.0021(13)
C18 0.0393(19) 0.0168(16) 0.0250(16) 0.0015(12) -0.0070(14) 0.0025(14)
C19 0.0156(14) 0.0353(18) 0.0186(15) -0.0065(14) 0.0024(12) -0.0014(14)
C20 0.0318(17) 0.0125(14) 0.0190(14) -0.0049(12) -0.0046(13) 0.0024(14)
C21 0.052(7) 0.122(12) 0.062(8) -0.031(8) 0.001(6) -0.016(7)
C22 0.044(2) 0.097(4) 0.055(3) -0.028(2) -0.004(2) 0.001(2)
C21' 0.053(5) 0.069(6) 0.063(6) -0.009(5) 0.011(4) -0.025(4)
C22' 0.044(2) 0.097(4) 0.055(3) -0.028(2) -0.004(2) 0.001(2)
O1 0.106(3) 0.066(2) 0.189(4) -0.018(2) -0.096(3) 0.0101(19)
C23 0.052(3) 0.066(3) 0.072(3) -0.003(2) -0.011(2) -0.008(2)

loop_
_atom_type_symbol
_atom_type_description
_atom_type_scat_dispersion_real
_atom_type_scat_dispersion_imag
_atom_type_scat_source
C C 0.0033 0.0016 'International Tables Vol C Tables 4.2.6.8 and 6.1.1.4'
H H 0.0000 0.0000 'International Tables Vol C Tables 4.2.6.8 and 6.1.1.4'
N N 0.0061 0.0033 'International Tables Vol C Tables 4.2.6.8 and 6.1.1.4'
O O 0.0106 0.0060 'International Tables Vol C Tables 4.2.6.8 and 6.1.1.4'
S S 0.1246 0.1234 'International Tables Vol C Tables 4.2.6.8 and 6.1.1.4'
Fe Fe 0.3463 0.8444 'International Tables Vol C Tables 4.2.6.8 and 6.1.1.4'

loop_
_geom_angle_atom_site_label_1
_geom_angle_atom_site_label_2
_geom_angle_atom_site_label_3
_geom_angle
N5 Fe1 N6 90.11(9)
N5 Fe1 N2 92.87(9)
N6 Fe1 N2 173.40(9)
N5 Fe1 N3 98.71(9)
N6 Fe1 N3 89.08(9)
N2 Fe1 N3 84.66(9)
N5 Fe1 N1 95.71(9)
N6 Fe1 N1 90.54(9)
N2 Fe1 N1 95.01(9)
N3 Fe1 N1 165.58(9)
N5 Fe1 N4 176.73(9)
N6 Fe1 N4 92.64(9)
N2 Fe1 N4 84.58(9)
N3 Fe1 N4 83.12(9)
N1 Fe1 N4 82.50(9)
C1 N1 C5 117.8(2)
C1 N1 Fe1 128.91(18)
C5 N1 Fe1 113.25(17)
C7 N2 C11 117.8(3)
C7 N2 Fe1 126.6(2)
C11 N2 Fe1 114.42(19)
C13 N3 C17 117.5(2)
C13 N3 Fe1 128.30(19)
C17 N3 Fe1 113.98(18)
C6 N4 C18 112.0(2)
C6 N4 C12 110.0(2)
C18 N4 C12 111.8(2)
C6 N4 Fe1 106.75(16)
C18 N4 Fe1 106.35(16)
C12 N4 Fe1 109.75(16)
C19 N5 Fe1 172.5(2)
C20 N6 Fe1 171.8(2)
N1 C1 C2 123.0(3)
C1 C2 C3 118.7(3)
C4 C3 C2 118.8(3)
C3 C4 C5 119.7(3)
N1 C5 C4 121.9(2)
N1 C5 C6 114.9(2)
C4 C5 C6 123.2(2)
N4 C6 C5 109.1(2)
N2 C7 C8 122.6(3)
C9 C8 C7 119.3(3)
C8 C9 C10 118.8(3)
C11 C10 C9 119.0(3)
N2 C11 C10 122.4(3)
N2 C11 C12 114.9(2)
C10 C11 C12 122.6(3)
C11 C12 N4 111.9(2)
N3 C13 C14 122.5(3)
C13 C14 C15 119.4(3)
C16 C15 C14 119.0(3)
C17 C16 C15 118.8(3)
N3 C17 C16 122.8(3)
N3 C17 C18 114.0(2)
C16 C17 C18 123.2(3)
N4 C18 C17 109.1(2)
N5 C19 S1 177.5(3)
N6 C20 S2 177.7(3)
O1 C22 C23 111.6(3)
O1 C22 C21 97.1(5)
C23 C22 C21 103.2(6)

loop_
_geom_bond_atom_site_label_1
_geom_bond_atom_site_label_2
_geom_bond_distance
Fe1 N5 1.946(2)
Fe1 N6 1.959(2)
Fe1 N2 1.976(2)
Fe1 N3 1.979(2)
Fe1 N1 1.990(2)
Fe1 N4 1.999(2)
S1 C19 1.650(3)
S2 C20 1.645(3)
N1 C1 1.349(3)
N1 C5 1.350(3)
N2 C7 1.344(4)
N2 C11 1.350(3)
N3 C13 1.342(3)
N3 C17 1.357(3)
N4 C6 1.477(3)
N4 C18 1.492(3)
N4 C12 1.493(3)
N5 C19 1.167(3)
N6 C20 1.162(3)
C1 C2 1.377(4)
C2 C3 1.384(4)
C3 C4 1.377(4)
C4 C5 1.380(4)
C5 C6 1.502(4)
C7 C8 1.379(4)
C8 C9 1.376(4)
C9 C10 1.381(4)
C10 C11 1.381(4)
C11 C12 1.488(4)
C13 C14 1.375(4)
C14 C15 1.378(4)
C15 C16 1.377(4)
C16 C17 1.377(4)
C17 C18 1.495(4)
C21 C22 1.510(10)
C22 O1 1.348(4)
C22 C23 1.482(4)
